data_6000567
loop_
_publ_author_name
'Leinenweber, K.'
'Partin, D. E.'
'Schuelke, U.'
'Okeeffe, M.'
'von Dreele, R. B.'

_publ_section_title
;
 The structure of high pressure Ca(OD)(2) ii from powder neutron
 diffraction: Relationship to the ZrO2 and EuI2 structures
;
_journal_name_full 'Journal of Solid State Chemistry'
_journal_page_first 267
_journal_page_last 273
_journal_paper_doi 10.1006/jssc.1997.7439
_journal_volume 132
_journal_year 1997
_chemical_formula_sum 'Ca D2 O2'
_space_group_name_H-M_alt 'P 1 21/c 1'
_cell_angle_alpha 90.000
_cell_angle_beta 103.581
_cell_angle_gamma 90.000
_cell_length_a 5.3979
_cell_length_b 6.0931
_cell_length_c 5.9852
_cell_volume 191.35
_cod_database_code 6000567

loop_
_atom_site_label
_atom_site_fract_x
_atom_site_fract_y
_atom_site_fract_z
? ? ? ?
